data_4063883
loop_
_publ_author_name
'Kozlov, Vladimir A.'
'Aleksanyan, Diana V.'
'Nelyubina, Yulia V.'
'Lyssenko, Konstantin A.'
'Petrovskii, Pavel V.'
'Vasil&#x2019;ev, Andrei A.'
'Odinets, Irina L.'

_publ_section_title
;
 Hybrid Thiophosphoryl--Benzothiazole Palladium SCN-Pincer Complexes:
 Synthesis and Effect of Structure Modifications on Catalytic Performance
 in the Suzuki Cross-Coupling
;
_journal_issue 11
_journal_name_full Organometallics
_journal_page_first 2920
_journal_paper_doi 10.1021/om101012r
_journal_volume 30
_journal_year 2011
_chemical_formula_moiety 'C25 H18 N P S2'
_chemical_formula_sum 'C25 H18 N P S2'
_chemical_formula_weight 427.49
_chemical_name_systematic
; 
 ? 
;
_space_group_IT_number 2
_symmetry_cell_setting triclinic
_symmetry_space_group_name_Hall '-P 1'
_symmetry_space_group_name_H-M 'P -1'
_atom_sites_solution_hydrogens geom
_atom_sites_solution_primary direct
_atom_sites_solution_secondary difmap
_audit_creation_method SHELXL-97
_cell_angle_alpha 107.189(3)
_cell_angle_beta 101.533(2)
_cell_angle_gamma 100.036(2)
_cell_formula_units_Z 2
_cell_length_a 7.1960(8)
_cell_length_b 11.8679(13)
_cell_length_c 13.0523(15)
_cell_measurement_reflns_used 2842
_cell_measurement_temperature 100(2)
_cell_measurement_theta_max 30
_cell_measurement_theta_min 3
_cell_volume 1010.5(2)
_computing_cell_refinement 'APEX2 (Bruker, 2005)'
_computing_data_collection 'APEX2 (Bruker, 2005)'
_computing_data_reduction 'APEX2 (Bruker, 2005)'
_computing_molecular_graphics 'SHELXTL ver. 5.1 (Sheldrick, 1998b)'
_computing_publication_material 'SHELXTL ver. 5.1 (Sheldrick, 1998b)'
_computing_structure_refinement 'SHELXTL ver. 5.1 (Sheldrick, 1998b)'
_computing_structure_solution 'SHELXTL ver. 5.1 (Sheldrick, 1998b)'
_diffrn_ambient_temperature 100(2)
_diffrn_measured_fraction_theta_full 0.996
_diffrn_measured_fraction_theta_max 0.996
_diffrn_measurement_device_type 'Bruker SMART APEX2 CCD area detector'
_diffrn_measurement_method 'phi and omega scans'
_diffrn_radiation_monochromator graphite
_diffrn_radiation_source 'fine-focus sealed tube'
_diffrn_radiation_type MoK\a
_diffrn_radiation_wavelength 0.71073
_diffrn_reflns_av_R_equivalents 0.0353
_diffrn_reflns_av_sigmaI/netI 0.0509
_diffrn_reflns_limit_h_max 9
_diffrn_reflns_limit_h_min -9
_diffrn_reflns_limit_k_max 16
_diffrn_reflns_limit_k_min -16
_diffrn_reflns_limit_l_max 17
_diffrn_reflns_limit_l_min -17
_diffrn_reflns_number 12072
_diffrn_reflns_theta_full 29.00
_diffrn_reflns_theta_max 29.00
_diffrn_reflns_theta_min 1.69
_exptl_absorpt_coefficient_mu 0.355
_exptl_absorpt_correction_T_max 0.934
_exptl_absorpt_correction_T_min 0.915
_exptl_absorpt_correction_type multi-scan
_exptl_absorpt_process_details 'APEX2 (Bruker, 2005)'
_exptl_crystal_colour colorless
_exptl_crystal_density_diffrn 1.405
_exptl_crystal_density_method 'not measured'
_exptl_crystal_description prism
_exptl_crystal_F_000 444
_exptl_crystal_size_max 0.25
_exptl_crystal_size_mid 0.20
_exptl_crystal_size_min 0.20
_refine_diff_density_max 0.451
_refine_diff_density_min -0.264
_refine_diff_density_rms 0.065
_refine_ls_extinction_method none
_refine_ls_goodness_of_fit_ref 1.004
_refine_ls_hydrogen_treatment constr
_refine_ls_matrix_type full
_refine_ls_number_parameters 262
_refine_ls_number_reflns 5349
_refine_ls_number_restraints 0
_refine_ls_restrained_S_all 1.004
_refine_ls_R_factor_all 0.0581
_refine_ls_R_factor_gt 0.0392
_refine_ls_shift/su_max 0.001
_refine_ls_shift/su_mean 0.000
_refine_ls_structure_factor_coef Fsqd
_refine_ls_weighting_details 'calc w=1/[\s^2^(Fo^2^)+(0.0482P)^2^+0.2446P] where P=(Fo^2^+2Fc^2^)/3'
_refine_ls_weighting_scheme calc
_refine_ls_wR_factor_gt 0.0902
_refine_ls_wR_factor_ref 0.0995
_reflns_number_gt 4131
_reflns_number_total 5349
_reflns_threshold_expression I>2/s(I)
_cod_data_source_file om101012r_si_001.cif
_cod_data_source_block 3
_cod_depositor_comments
;
The following automatic conversions were performed:

'_symmetry_cell_setting' value 'Triclinic' changed to 'triclinic'
according to /home/saulius/struct/CIF-dictionaries/cif_core.dic
dictionary named 'cif_core.dic' version 2.4.1 from 2010-06-29.

Automatic conversion script
Id: cif_fix_values 1715 2011-07-08 13:25:40Z adriana 
;
_cod_database_code 4063883

loop_
_symmetry_equiv_pos_as_xyz
'x, y, z'
'-x, -y, -z'

loop_
_atom_site_label
_atom_site_type_symbol
_atom_site_fract_x
_atom_site_fract_y
_atom_site_fract_z
_atom_site_U_iso_or_equiv
_atom_site_adp_type
_atom_site_occupancy
_atom_site_symmetry_multiplicity
_atom_site_calc_flag
_atom_site_refinement_flags
P1 P 0.21184(6) 0.31406(4) 0.16486(4) 0.01248(10) Uani 1 1 d .
S1 S -0.04549(6) 0.33528(4) 0.18122(4) 0.01862(11) Uani 1 1 d .
S2 S 0.22455(7) -0.15968(4) 0.35872(4) 0.02016(11) Uani 1 1 d .
N1 N 0.2566(2) 0.07194(13) 0.45090(12) 0.0172(3) Uani 1 1 d .
C1 C 0.2502(2) 0.01753(15) 0.25481(14) 0.0156(3) Uani 1 1 d .
C2 C 0.2425(2) 0.13449(15) 0.25504(14) 0.0145(3) Uani 1 1 d .
H2A H 0.2360 0.1938 0.3207 0.017 Uiso 1 1 calc R
C3 C 0.2443(2) 0.16478(15) 0.16013(14) 0.0143(3) Uani 1 1 d .
C4 C 0.2537(3) 0.07739(16) 0.06378(15) 0.0185(4) Uani 1 1 d .
H4A H 0.2546 0.0974 -0.0015 0.022 Uiso 1 1 calc R
C5 C 0.2618(3) -0.03905(16) 0.06344(15) 0.0217(4) Uani 1 1 d .
H5A H 0.2690 -0.0983 -0.0020 0.026 Uiso 1 1 calc R
C6 C 0.2593(3) -0.06875(16) 0.15762(15) 0.0193(4) Uani 1 1 d .
H6A H 0.2637 -0.1486 0.1564 0.023 Uiso 1 1 calc R
C7 C 0.2465(2) -0.01047(15) 0.35714(15) 0.0161(3) Uani 1 1 d .
C8 C 0.2467(2) 0.01963(16) 0.53245(15) 0.0180(4) Uani 1 1 d .
C9 C 0.2523(3) 0.08338(18) 0.64199(16) 0.0217(4) Uani 1 1 d .
H9A H 0.2645 0.1687 0.6659 0.026 Uiso 1 1 calc R
C10 C 0.2400(3) 0.02093(19) 0.71503(17) 0.0247(4) Uani 1 1 d .
H10A H 0.2427 0.0634 0.7897 0.030 Uiso 1 1 calc R
C11 C 0.2235(3) -0.10534(19) 0.68004(18) 0.0266(4) Uani 1 1 d .
H11A H 0.2155 -0.1469 0.7317 0.032 Uiso 1 1 calc R
C12 C 0.2187(3) -0.17013(18) 0.57204(17) 0.0233(4) Uani 1 1 d .
H12A H 0.2082 -0.2553 0.5489 0.028 Uiso 1 1 calc R
C13 C 0.2296(3) -0.10663(17) 0.49795(16) 0.0186(4) Uani 1 1 d .
C14 C 0.4085(2) 0.42275(15) 0.28049(13) 0.0134(3) Uani 1 1 d .
C15 C 0.5922(3) 0.40063(16) 0.30650(14) 0.0163(3) Uani 1 1 d .
H15A H 0.6137 0.3247 0.2677 0.020 Uiso 1 1 calc R
C16 C 0.7451(3) 0.48944(17) 0.38933(14) 0.0195(4) Uani 1 1 d .
H16A H 0.8709 0.4742 0.4067 0.023 Uiso 1 1 calc R
C17 C 0.7141(3) 0.60035(17) 0.44671(15) 0.0201(4) Uani 1 1 d .
H17A H 0.8189 0.6610 0.5029 0.024 Uiso 1 1 calc R
C18 C 0.5305(3) 0.62246(16) 0.42200(15) 0.0199(4) Uani 1 1 d .
H18A H 0.5093 0.6981 0.4617 0.024 Uiso 1 1 calc R
C19 C 0.3772(3) 0.53418(16) 0.33925(15) 0.0174(4) Uani 1 1 d .
H19A H 0.2513 0.5494 0.3226 0.021 Uiso 1 1 calc R
C20 C 0.2623(3) 0.33597(15) 0.04064(14) 0.0147(3) Uani 1 1 d .
C21 C 0.1228(3) 0.36739(16) -0.02951(15) 0.0189(4) Uani 1 1 d .
H21A H 0.0016 0.3743 -0.0132 0.023 Uiso 1 1 calc R
C22 C 0.1615(3) 0.38855(17) -0.12346(15) 0.0243(4) Uani 1 1 d .
H22A H 0.0669 0.4106 -0.1708 0.029 Uiso 1 1 calc R
C23 C 0.3362(3) 0.37771(16) -0.14807(15) 0.0248(4) Uani 1 1 d .
H23A H 0.3616 0.3921 -0.2124 0.030 Uiso 1 1 calc R
C24 C 0.4758(3) 0.34583(16) -0.07912(15) 0.0218(4) Uani 1 1 d .
H24A H 0.5960 0.3380 -0.0966 0.026 Uiso 1 1 calc R
C25 C 0.4393(3) 0.32541(16) 0.01524(15) 0.0179(4) Uani 1 1 d .
H25A H 0.5350 0.3042 0.0626 0.021 Uiso 1 1 calc R

loop_
_atom_site_aniso_label
_atom_site_aniso_U_11
_atom_site_aniso_U_22
_atom_site_aniso_U_33
_atom_site_aniso_U_23
_atom_site_aniso_U_13
_atom_site_aniso_U_12
P1 0.0122(2) 0.0117(2) 0.0142(2) 0.00445(16) 0.00424(16) 0.00393(16)
S1 0.0132(2) 0.0174(2) 0.0271(2) 0.00735(18) 0.00810(17) 0.00571(17)
S2 0.0217(2) 0.0130(2) 0.0263(2) 0.00825(18) 0.00477(18) 0.00450(17)
N1 0.0146(7) 0.0158(7) 0.0204(8) 0.0084(6) 0.0019(6) 0.0014(6)
C1 0.0130(8) 0.0121(8) 0.0195(9) 0.0046(7) 0.0017(6) 0.0017(6)
C2 0.0132(8) 0.0113(8) 0.0170(8) 0.0028(6) 0.0029(6) 0.0031(6)
C3 0.0129(8) 0.0120(8) 0.0163(8) 0.0035(6) 0.0027(6) 0.0028(6)
C4 0.0202(9) 0.0187(9) 0.0158(8) 0.0046(7) 0.0053(7) 0.0046(7)
C5 0.0267(10) 0.0155(9) 0.0197(9) 0.0003(7) 0.0061(8) 0.0069(8)
C6 0.0217(9) 0.0106(8) 0.0236(9) 0.0036(7) 0.0043(7) 0.0053(7)
C7 0.0133(8) 0.0108(8) 0.0223(9) 0.0064(7) 0.0011(7) 0.0016(6)
C8 0.0110(8) 0.0188(9) 0.0231(9) 0.0089(7) 0.0014(7) 0.0015(7)
C9 0.0173(9) 0.0222(9) 0.0229(9) 0.0073(8) 0.0037(7) 0.0010(7)
C10 0.0168(9) 0.0356(11) 0.0226(10) 0.0126(9) 0.0053(7) 0.0040(8)
C11 0.0184(9) 0.0362(12) 0.0350(11) 0.0249(10) 0.0088(8) 0.0073(8)
C12 0.0168(9) 0.0223(10) 0.0357(11) 0.0170(9) 0.0066(8) 0.0054(7)
C13 0.0118(8) 0.0203(9) 0.0241(9) 0.0096(7) 0.0036(7) 0.0031(7)
C14 0.0167(8) 0.0131(8) 0.0112(8) 0.0054(6) 0.0043(6) 0.0026(6)
C15 0.0182(9) 0.0170(8) 0.0158(8) 0.0061(7) 0.0063(7) 0.0066(7)
C16 0.0160(9) 0.0258(10) 0.0154(9) 0.0062(7) 0.0022(7) 0.0057(7)
C17 0.0194(9) 0.0202(9) 0.0158(9) 0.0024(7) 0.0041(7) -0.0007(7)
C18 0.0252(10) 0.0142(8) 0.0190(9) 0.0026(7) 0.0082(7) 0.0046(7)
C19 0.0183(9) 0.0143(8) 0.0200(9) 0.0045(7) 0.0062(7) 0.0059(7)
C20 0.0172(8) 0.0117(8) 0.0133(8) 0.0034(6) 0.0032(6) 0.0017(6)
C21 0.0191(9) 0.0149(8) 0.0198(9) 0.0055(7) 0.0008(7) 0.0024(7)
C22 0.0345(11) 0.0158(9) 0.0172(9) 0.0068(7) -0.0029(8) 0.0016(8)
C23 0.0422(12) 0.0123(8) 0.0158(9) 0.0034(7) 0.0089(8) -0.0019(8)
C24 0.0279(10) 0.0163(9) 0.0206(9) 0.0034(7) 0.0122(8) 0.0023(7)
C25 0.0195(9) 0.0159(8) 0.0175(8) 0.0045(7) 0.0058(7) 0.0035(7)

loop_
_atom_type_symbol
_atom_type_description
_atom_type_scat_dispersion_real
_atom_type_scat_dispersion_imag
_atom_type_scat_source
C C 0.0033 0.0016 'International Tables Vol C Tables 4.2.6.8 and 6.1.1.4'
H H 0.0000 0.0000 'International Tables Vol C Tables 4.2.6.8 and 6.1.1.4'
N N 0.0061 0.0033 'International Tables Vol C Tables 4.2.6.8 and 6.1.1.4'
P P 0.1023 0.0942 'International Tables Vol C Tables 4.2.6.8 and 6.1.1.4'
S S 0.1246 0.1234 'International Tables Vol C Tables 4.2.6.8 and 6.1.1.4'

loop_
_geom_angle_atom_site_label_1
_geom_angle_atom_site_label_2
_geom_angle_atom_site_label_3
_geom_angle
C20 P1 C3 106.61(8)
C20 P1 C14 105.72(8)
C3 P1 C14 105.92(8)
C20 P1 S1 113.22(6)
C3 P1 S1 113.09(6)
C14 P1 S1 111.70(6)
C13 S2 C7 89.05(9)
C7 N1 C8 110.38(15)
C6 C1 C2 119.02(16)
C6 C1 C7 122.38(16)
C2 C1 C7 118.59(15)
C3 C2 C1 120.60(16)
C3 C2 H2A 119.7
C1 C2 H2A 119.7
C2 C3 C4 119.58(16)
C2 C3 P1 117.23(13)
C4 C3 P1 122.96(13)
C5 C4 C3 119.91(17)
C5 C4 H4A 120.0
C3 C4 H4A 120.0
C6 C5 C4 120.29(16)
C6 C5 H5A 119.9
C4 C5 H5A 119.9
C5 C6 C1 120.60(16)
C5 C6 H6A 119.7
C1 C6 H6A 119.7
N1 C7 C1 122.80(15)
N1 C7 S2 115.84(13)
C1 C7 S2 121.35(13)
N1 C8 C9 124.57(17)
N1 C8 C13 115.35(16)
C9 C8 C13 120.08(17)
C10 C9 C8 119.08(19)
C10 C9 H9A 120.5
C8 C9 H9A 120.5
C9 C10 C11 120.54(19)
C9 C10 H10A 119.7
C11 C10 H10A 119.7
C12 C11 C10 121.30(18)
C12 C11 H11A 119.3
C10 C11 H11A 119.3
C11 C12 C13 117.99(18)
C11 C12 H12A 121.0
C13 C12 H12A 121.0
C12 C13 C8 121.00(18)
C12 C13 S2 129.63(15)
C8 C13 S2 109.37(13)
C15 C14 C19 119.60(16)
C15 C14 P1 121.15(13)
C19 C14 P1 119.10(13)
C14 C15 C16 120.14(16)
C14 C15 H15A 119.9
C16 C15 H15A 119.9
C17 C16 C15 120.12(17)
C17 C16 H16A 119.9
C15 C16 H16A 119.9
C18 C17 C16 120.01(17)
C18 C17 H17A 120.0
C16 C17 H17A 120.0
C17 C18 C19 120.15(17)
C17 C18 H18A 119.9
C19 C18 H18A 119.9
C18 C19 C14 119.96(17)
C18 C19 H19A 120.0
C14 C19 H19A 120.0
C25 C20 C21 119.41(16)
C25 C20 P1 121.49(13)
C21 C20 P1 119.07(14)
C22 C21 C20 119.94(18)
C22 C21 H21A 120.0
C20 C21 H21A 120.0
C23 C22 C21 120.30(18)
C23 C22 H22A 119.9
C21 C22 H22A 119.9
C22 C23 C24 120.27(17)
C22 C23 H23A 119.9
C24 C23 H23A 119.9
C25 C24 C23 119.91(18)
C25 C24 H24A 120.0
C23 C24 H24A 120.0
C24 C25 C20 120.17(17)
C24 C25 H25A 119.9
C20 C25 H25A 119.9

loop_
_geom_bond_atom_site_label_1
_geom_bond_atom_site_label_2
_geom_bond_distance
P1 C20 1.8111(18)
P1 C3 1.8117(17)
P1 C14 1.8175(17)
P1 S1 1.9562(6)
S2 C13 1.729(2)
S2 C7 1.7568(17)
N1 C7 1.301(2)
N1 C8 1.389(2)
C1 C6 1.397(2)
C1 C2 1.398(2)
C1 C7 1.473(2)
C2 C3 1.390(2)
C2 H2A 0.9500
C3 C4 1.396(2)
C4 C5 1.392(2)
C4 H4A 0.9500
C5 C6 1.378(3)
C5 H5A 0.9500
C6 H6A 0.9500
C8 C9 1.395(3)
C8 C13 1.406(3)
C9 C10 1.377(3)
C9 H9A 0.9500
C10 C11 1.407(3)
C10 H10A 0.9500
C11 C12 1.382(3)
C11 H11A 0.9500
C12 C13 1.396(3)
C12 H12A 0.9500
C14 C15 1.388(2)
C14 C19 1.400(2)
C15 C16 1.392(2)
C15 H15A 0.9500
C16 C17 1.389(3)
C16 H16A 0.9500
C17 C18 1.385(3)
C17 H17A 0.9500
C18 C19 1.390(3)
C18 H18A 0.9500
C19 H19A 0.9500
C20 C25 1.396(2)
C20 C21 1.396(2)
C21 C22 1.392(3)
C21 H21A 0.9500
C22 C23 1.376(3)
C22 H22A 0.9500
C23 C24 1.391(3)
C23 H23A 0.9500
C24 C25 1.389(2)
C24 H24A 0.9500
C25 H25A 0.9500

loop_
_geom_torsion_atom_site_label_1
_geom_torsion_atom_site_label_2
_geom_torsion_atom_site_label_3
_geom_torsion_atom_site_label_4
_geom_torsion
C6 C1 C2 C3 -0.2(3)
C7 C1 C2 C3 -179.54(15)
C1 C2 C3 C4 0.0(3)
C1 C2 C3 P1 174.65(13)
C20 P1 C3 C2 170.50(13)
C14 P1 C3 C2 58.22(15)
S1 P1 C3 C2 -64.44(14)
C20 P1 C3 C4 -15.10(17)
C14 P1 C3 C4 -127.38(15)
S1 P1 C3 C4 109.97(14)
C2 C3 C4 C5 -0.2(3)
P1 C3 C4 C5 -174.44(14)
C3 C4 C5 C6 0.4(3)
C4 C5 C6 C1 -0.5(3)
C2 C1 C6 C5 0.4(3)
C7 C1 C6 C5 179.76(17)
C8 N1 C7 C1 179.02(15)
C8 N1 C7 S2 -0.16(19)
C6 C1 C7 N1 173.37(17)
C2 C1 C7 N1 -7.3(3)
C6 C1 C7 S2 -7.5(2)
C2 C1 C7 S2 171.87(13)
C13 S2 C7 N1 -0.04(14)
C13 S2 C7 C1 -179.23(15)
C7 N1 C8 C9 -179.57(17)
C7 N1 C8 C13 0.3(2)
N1 C8 C9 C10 179.60(17)
C13 C8 C9 C10 -0.3(3)
C8 C9 C10 C11 0.5(3)
C9 C10 C11 C12 -0.2(3)
C10 C11 C12 C13 -0.4(3)
C11 C12 C13 C8 0.5(3)
C11 C12 C13 S2 -179.17(15)
N1 C8 C13 C12 179.86(16)
C9 C8 C13 C12 -0.2(3)
N1 C8 C13 S2 -0.37(19)
C9 C8 C13 S2 179.55(14)
C7 S2 C13 C12 179.96(18)
C7 S2 C13 C8 0.22(13)
C20 P1 C14 C15 -78.22(15)
C3 P1 C14 C15 34.68(16)
S1 P1 C14 C15 158.21(12)
C20 P1 C14 C19 97.40(15)
C3 P1 C14 C19 -149.70(14)
S1 P1 C14 C19 -26.16(15)
C19 C14 C15 C16 -1.0(3)
P1 C14 C15 C16 174.62(13)
C14 C15 C16 C17 0.3(3)
C15 C16 C17 C18 0.4(3)
C16 C17 C18 C19 -0.5(3)
C17 C18 C19 C14 -0.2(3)
C15 C14 C19 C18 0.9(3)
P1 C14 C19 C18 -174.79(13)
C3 P1 C20 C25 -55.48(16)
C14 P1 C20 C25 56.94(16)
S1 P1 C20 C25 179.54(12)
C3 P1 C20 C21 126.30(14)
C14 P1 C20 C21 -121.29(14)
S1 P1 C20 C21 1.31(15)
C25 C20 C21 C22 -0.4(3)
P1 C20 C21 C22 177.89(13)
C20 C21 C22 C23 0.5(3)
C21 C22 C23 C24 -0.2(3)
C22 C23 C24 C25 -0.3(3)
C23 C24 C25 C20 0.4(3)
C21 C20 C25 C24 -0.1(3)
P1 C20 C25 C24 -178.33(13)

loop_
_cod_related_entry_id
_cod_related_entry_database
_cod_related_entry_code
1 ChemSpider 30659645
